data_7214325
loop_
_publ_author_name
'Ovsyannikov, A.'
'Ferlay, S.'
'Solovieva, S. E.'
'Antipin, I. S.'
'Konovalov, A. I.'
'Kyritsakas, N.'
'Hosseini, M. W.'

_publ_section_title
;
 Molecular tectonics: generation of grid and porous diamondoid
 coordination networks by calixarene based tectons
;
_journal_issue 18
_journal_name_full CrystEngComm
_journal_page_first 3765
_journal_paper_doi 10.1039/c3ce42305k
_journal_volume 16
_journal_year 2014
_chemical_formula_moiety 'C64 H68 Br2 Cd N4 O4 S4,4(C H Cl3)'
_chemical_formula_sum 'C68 H72 Br2 Cd Cl12 N4 O4 S4'
_chemical_formula_weight 1835.16
_chemical_name_systematic
;

 ?

;
_space_group_IT_number 15
_symmetry_cell_setting monoclinic
_symmetry_space_group_name_Hall '-C 2yc'
_symmetry_space_group_name_H-M 'C 1 2/c 1'
_atom_sites_solution_hydrogens geom
_atom_sites_solution_primary direct
_atom_sites_solution_secondary difmap
_audit_creation_method SHELXL-97
_cell_angle_alpha 90.00
_cell_angle_beta 98.162(2)
_cell_angle_gamma 90.00
_cell_formula_units_Z 4
_cell_length_a 27.1683(11)
_cell_length_b 15.3846(5)
_cell_length_c 19.2713(9)
_cell_measurement_reflns_used 9899
_cell_measurement_temperature 173(2)
_cell_measurement_theta_max 26.57
_cell_measurement_theta_min 2.63
_cell_volume 7973.3(6)
_computing_cell_refinement 'Bruker SMART'
_computing_data_collection 'Bruker SMART'
_computing_data_reduction 'Bruker SAINT'
_computing_molecular_graphics 'Bruker SHELXTL'
_computing_publication_material 'Bruker SHELXTL'
_computing_structure_refinement 'SHELXL-97 (Sheldrick, 1997)'
_computing_structure_solution 'SHELXS-97 (Sheldrick, 1990)'
_diffrn_ambient_temperature 173(2)
_diffrn_measured_fraction_theta_full 0.997
_diffrn_measured_fraction_theta_max 0.997
_diffrn_measurement_device_type 'CCD area detector'
_diffrn_measurement_method 'phi and omega scans'
_diffrn_radiation_monochromator graphite
_diffrn_radiation_source 'fine-focus sealed tube'
_diffrn_radiation_type MoK\a
_diffrn_radiation_wavelength 0.71073
_diffrn_reflns_av_R_equivalents 0.0455
_diffrn_reflns_av_sigmaI/netI 0.0431
_diffrn_reflns_limit_h_max 38
_diffrn_reflns_limit_h_min -38
_diffrn_reflns_limit_k_max 21
_diffrn_reflns_limit_k_min -21
_diffrn_reflns_limit_l_max 24
_diffrn_reflns_limit_l_min -16
_diffrn_reflns_number 65819
_diffrn_reflns_theta_full 29.44
_diffrn_reflns_theta_max 29.44
_diffrn_reflns_theta_min 1.52
_exptl_absorpt_coefficient_mu 1.830
_exptl_absorpt_correction_T_max 0.9304
_exptl_absorpt_correction_T_min 0.8674
_exptl_absorpt_correction_type multi-scan
_exptl_absorpt_process_details sadabs
_exptl_crystal_colour colorless
_exptl_crystal_density_diffrn 1.529
_exptl_crystal_density_meas ?
_exptl_crystal_density_method 'not measured'
_exptl_crystal_description prism
_exptl_crystal_F_000 3704
_exptl_crystal_size_max 0.08
_exptl_crystal_size_mid 0.06
_exptl_crystal_size_min 0.04
_refine_diff_density_max 1.661
_refine_diff_density_min -1.099
_refine_diff_density_rms 0.178
_refine_ls_extinction_method none
_refine_ls_goodness_of_fit_ref 1.051
_refine_ls_hydrogen_treatment constr
_refine_ls_matrix_type full
_refine_ls_number_parameters 448
_refine_ls_number_reflns 11034
_refine_ls_number_restraints 15
_refine_ls_restrained_S_all 1.073
_refine_ls_R_factor_all 0.1103
_refine_ls_R_factor_gt 0.0811
_refine_ls_shift/su_max 0.000
_refine_ls_shift/su_mean 0.000
_refine_ls_structure_factor_coef Fsqd
_refine_ls_weighting_details 'calc w=1/[\s^2^(Fo^2^)+(0.1442P)^2^+66.7564P] where P=(Fo^2^+2Fc^2^)/3'
_refine_ls_weighting_scheme calc
_refine_ls_wR_factor_gt 0.2313
_refine_ls_wR_factor_ref 0.2548
_reflns_number_gt 7878
_reflns_number_total 11034
_reflns_threshold_expression >2sigma(I)
_cod_data_source_file c3ce42305k.txt
_cod_data_source_block e2368a
_cod_depositor_comments
;
The following automatic conversions were performed:

'_symmetry_cell_setting' value 'Monoclinic' changed to 'monoclinic'
according to
/usr/data/users/saulius/crontab/automatic-downloads/rss-feeds/RSC/lib/dictionaries/cif_core.dic
dictionary named 'cif_core.dic' version 2.4.2 from 2011-04-26.

Automatic conversion script
Id: cif_fix_values 2281 2013-09-26 08:29:07Z andrius 

The following automatic conversions were performed:

'_exptl_crystal_density_meas' value 'none' was changed to '?' - the
value is perceived as not measured.

Automatic conversion script
Id: cif_fix_values 3008 2015-01-20 13:52:24Z robertas 
;
_cod_original_sg_symbol_H-M C2/c
_cod_database_code 7214325

loop_
_symmetry_equiv_pos_as_xyz
'x, y, z'
'-x, y, -z+1/2'
'x+1/2, y+1/2, z'
'-x+1/2, y+1/2, -z+1/2'
'-x, -y, -z'
'x, -y, z-1/2'
'-x+1/2, -y+1/2, -z'
'x+1/2, -y+1/2, z-1/2'

loop_
_atom_site_label
_atom_site_type_symbol
_atom_site_fract_x
_atom_site_fract_y
_atom_site_fract_z
_atom_site_U_iso_or_equiv
_atom_site_adp_type
_atom_site_occupancy
_atom_site_symmetry_multiplicity
_atom_site_calc_flag
_atom_site_refinement_flags
_atom_site_disorder_assembly
_atom_site_disorder_group
Cd1 Cd 0.2500 0.7500 0.5000 0.02537(16) Uani 1 2 d S . 1
Br1 Br 0.18388(2) 0.64376(4) 0.42336(3) 0.03679(18) Uani 1 1 d . A 1
S1 S 0.5000 0.88248(11) 0.2500 0.0258(4) Uani 1 2 d S . 1
C1 C 0.53018(16) 0.8135(3) 0.3163(3) 0.0222(9) Uani 1 1 d . . 1
C2 C 0.50538(16) 0.7491(3) 0.3487(3) 0.0217(9) Uani 1 1 d . . 1
C3 C 0.53214(17) 0.7008(3) 0.4027(3) 0.0228(9) Uani 1 1 d . . 1
C4 C 0.58149(17) 0.7226(3) 0.4275(3) 0.0253(10) Uani 1 1 d . . 1
H4 H 0.5993 0.6895 0.4645 0.030 Uiso 1 1 calc R . 1
C5 C 0.60506(17) 0.7921(3) 0.3991(3) 0.0256(10) Uani 1 1 d . . 1
C6 C 0.57943(17) 0.8344(3) 0.3425(3) 0.0234(10) Uani 1 1 d . . 1
H6 H 0.5956 0.8792 0.3204 0.028 Uiso 1 1 calc R . 1
O1 O 0.45509(12) 0.7359(2) 0.3299(2) 0.0242(7) Uani 1 1 d . . 1
C7 C 0.42888(19) 0.7922(4) 0.3731(3) 0.0335(12) Uani 1 1 d . . 1
H7A H 0.4360 0.8538 0.3635 0.040 Uiso 1 1 calc R . 1
H7B H 0.4404 0.7807 0.4233 0.040 Uiso 1 1 calc R . 1
C8 C 0.37373(18) 0.7756(4) 0.3570(3) 0.0320(12) Uani 1 1 d . . 1
C9 C 0.34609(18) 0.7747(4) 0.4116(3) 0.0304(11) Uani 1 1 d . . 1
H9 H 0.3630 0.7806 0.4580 0.036 Uiso 1 1 calc R . 1
N1 N 0.29627(16) 0.7657(3) 0.4027(3) 0.0314(10) Uani 1 1 d . . 1
C10 C 0.2733(2) 0.7568(4) 0.3376(4) 0.0386(14) Uani 1 1 d . . 1
H10 H 0.2382 0.7503 0.3303 0.046 Uiso 1 1 calc R . 1
C11 C 0.2982(2) 0.7566(6) 0.2802(4) 0.0509(19) Uani 1 1 d . . 1
H11 H 0.2805 0.7508 0.2343 0.061 Uiso 1 1 calc R . 1
C12 C 0.3497(2) 0.7648(5) 0.2904(4) 0.0457(17) Uani 1 1 d . . 1
H12 H 0.3678 0.7629 0.2517 0.055 Uiso 1 1 calc R . 1
C13 C 0.65810(19) 0.8188(4) 0.4305(3) 0.0327(12) Uani 1 1 d . . 1
C14 C 0.6933(2) 0.7430(4) 0.4247(4) 0.0413(15) Uani 1 1 d . . 1
H14A H 0.7275 0.7613 0.4413 0.062 Uiso 1 1 calc R . 1
H14B H 0.6908 0.7245 0.3756 0.062 Uiso 1 1 calc R . 1
H14C H 0.6844 0.6945 0.4534 0.062 Uiso 1 1 calc R . 1
C15 C 0.6768(2) 0.8973(4) 0.3919(4) 0.0452(16) Uani 1 1 d . . 1
H15A H 0.6540 0.9463 0.3937 0.068 Uiso 1 1 calc R . 1
H15B H 0.6782 0.8817 0.3430 0.068 Uiso 1 1 calc R . 1
H15C H 0.7100 0.9137 0.4147 0.068 Uiso 1 1 calc R . 1
C16 C 0.6586(3) 0.8439(5) 0.5078(4) 0.0517(18) Uani 1 1 d . . 1
H16A H 0.6437 0.7970 0.5322 0.077 Uiso 1 1 calc R . 1
H16B H 0.6395 0.8975 0.5106 0.077 Uiso 1 1 calc R . 1
H16C H 0.6930 0.8531 0.5298 0.077 Uiso 1 1 calc R . 1
S2 S 0.50367(5) 0.62185(9) 0.45109(7) 0.0286(3) Uani 1 1 d . . 1
C17 C 0.47130(17) 0.5506(3) 0.3877(3) 0.0228(9) Uani 1 1 d . . 1
C18 C 0.49685(17) 0.4967(3) 0.3474(3) 0.0234(10) Uani 1 1 d . . 1
C19 C 0.46976(18) 0.4367(3) 0.3021(3) 0.0246(10) Uani 1 1 d . . 1
C20 C 0.41910(18) 0.4283(3) 0.3012(3) 0.0269(10) Uani 1 1 d . . 1
H20 H 0.4013 0.3875 0.2702 0.032 Uiso 1 1 calc R . 1
C21 C 0.39324(17) 0.4782(3) 0.3446(3) 0.0250(10) Uani 1 1 d . . 1
C22 C 0.42005(17) 0.5412(3) 0.3857(3) 0.0233(9) Uani 1 1 d . . 1
H22 H 0.4030 0.5790 0.4132 0.028 Uiso 1 1 calc R . 1
O2 O 0.54803(12) 0.5009(2) 0.3523(2) 0.0264(8) Uani 1 1 d . . 1
C23 C 0.57046(19) 0.4376(4) 0.4017(3) 0.0357(13) Uani 1 1 d . . 1
H23A H 0.5594 0.3787 0.3859 0.043 Uiso 1 1 calc R . 1
H23B H 0.5598 0.4481 0.4480 0.043 Uiso 1 1 calc R . 1
C24 C 0.62610(18) 0.4431(4) 0.4082(3) 0.0277(11) Uani 1 1 d . . 1
C25 C 0.65373(19) 0.3726(4) 0.4343(3) 0.0294(11) Uani 1 1 d . . 1
H25 H 0.6365 0.3207 0.4425 0.035 Uiso 1 1 calc R . 1
N2 N 0.70376(16) 0.3724(3) 0.4491(3) 0.0311(10) Uani 1 1 d . . 1
C26 C 0.72732(19) 0.4449(4) 0.4340(3) 0.0330(12) Uani 1 1 d . . 1
H26 H 0.7626 0.4466 0.4442 0.040 Uiso 1 1 calc R . 1
C27 C 0.7029(2) 0.5168(4) 0.4045(4) 0.0392(14) Uani 1 1 d . . 1
H27 H 0.7211 0.5660 0.3926 0.047 Uiso 1 1 calc R . 1
C28 C 0.6513(2) 0.5168(4) 0.3922(4) 0.0356(13) Uani 1 1 d . . 1
H28 H 0.6336 0.5666 0.3732 0.043 Uiso 1 1 calc R . 1
C29 C 0.3379(3) 0.4624(8) 0.3481(6) 0.0833(16) Uani 1 1 d . . 1
C30 C 0.3350(3) 0.3907(8) 0.4025(6) 0.0833(16) Uani 1 1 d . . 1
H30A H 0.3534 0.4087 0.4476 0.125 Uiso 1 1 calc R . 1
H30B H 0.3495 0.3371 0.3868 0.125 Uiso 1 1 calc R . 1
H30C H 0.3001 0.3804 0.4078 0.125 Uiso 1 1 calc R . 1
C31 C 0.3115(3) 0.4254(8) 0.2832(6) 0.0833(16) Uani 1 1 d . . 1
H31A H 0.3255 0.3682 0.2750 0.125 Uiso 1 1 calc R . 1
H31B H 0.3152 0.4640 0.2439 0.125 Uiso 1 1 calc R . 1
H31C H 0.2761 0.4192 0.2875 0.125 Uiso 1 1 calc R . 1
C32 C 0.3121(3) 0.5377(8) 0.3760(6) 0.0833(16) Uani 1 1 d . . 1
H32A H 0.3201 0.5911 0.3521 0.125 Uiso 1 1 calc R . 1
H32B H 0.3231 0.5435 0.4264 0.125 Uiso 1 1 calc R . 1
H32C H 0.2761 0.5281 0.3677 0.125 Uiso 1 1 calc R . 1
S3 S 0.5000 0.36429(12) 0.2500 0.0316(4) Uani 1 2 d S . 1
C33 C 0.4464(4) 0.8874(7) 0.5842(5) 0.093(4) Uani 1 1 d D B 1
H33 H 0.4133 0.8729 0.5983 0.112 Uiso 1 1 calc R B 1
Cl1 Cl 0.4761(3) 0.7945(3) 0.5682(2) 0.160(2) Uani 1 1 d D B 1
Cl2 Cl 0.4793(3) 0.9486(5) 0.6474(5) 0.273(5) Uani 1 1 d D B 1
Cl3 Cl 0.4372(2) 0.9551(3) 0.5058(4) 0.174(2) Uani 1 1 d D B 1
C34 C 0.1515(4) 0.5946(6) 0.2403(5) 0.091(4) Uani 1 1 d D C 1
Cl4 Cl 0.1946(3) 0.6380(5) 0.1965(4) 0.092(3) Uani 0.517(12) 1 d PD C 1
Cl5 Cl 0.1328(8) 0.5003(6) 0.2057(7) 0.245(12) Uani 0.517(12) 1 d PD C 1
Cl6 Cl 0.1025(3) 0.6705(9) 0.2116(13) 0.276(13) Uani 0.517(12) 1 d PD C 1
Cl4A Cl 0.1977(5) 0.557(2) 0.1987(8) 0.37(2) Uani 0.483(12) 1 d PD C 2
Cl5A Cl 0.1376(12) 0.6852(6) 0.2089(9) 0.43(3) Uani 0.483(12) 1 d PD C 2
Cl6A Cl 0.1081(4) 0.5189(8) 0.2228(8) 0.170(8) Uani 0.483(12) 1 d PD C 2

loop_
_atom_site_aniso_label
_atom_site_aniso_U_11
_atom_site_aniso_U_22
_atom_site_aniso_U_33
_atom_site_aniso_U_23
_atom_site_aniso_U_13
_atom_site_aniso_U_12
Cd1 0.0138(2) 0.0280(3) 0.0353(3) -0.0005(2) 0.00708(19) 0.00086(17)
Br1 0.0280(3) 0.0381(3) 0.0445(4) -0.0087(2) 0.0062(2) -0.0076(2)
S1 0.0219(8) 0.0231(8) 0.0310(10) 0.000 -0.0009(6) 0.000
C1 0.0158(19) 0.023(2) 0.027(3) -0.0017(18) 0.0028(17) 0.0013(16)
C2 0.0131(18) 0.026(2) 0.026(3) -0.0056(18) 0.0035(17) -0.0008(16)
C3 0.020(2) 0.027(2) 0.022(3) -0.0013(18) 0.0034(17) -0.0029(17)
C4 0.017(2) 0.029(2) 0.029(3) 0.000(2) -0.0022(18) -0.0015(18)
C5 0.0151(19) 0.029(2) 0.032(3) -0.004(2) -0.0006(18) -0.0032(17)
C6 0.017(2) 0.023(2) 0.030(3) 0.0010(19) 0.0033(18) -0.0026(17)
O1 0.0114(14) 0.0330(18) 0.028(2) -0.0007(14) 0.0037(12) -0.0015(12)
C7 0.019(2) 0.040(3) 0.043(4) -0.009(2) 0.011(2) -0.003(2)
C8 0.015(2) 0.040(3) 0.043(4) 0.007(2) 0.010(2) 0.003(2)
C9 0.017(2) 0.035(3) 0.040(3) 0.003(2) 0.005(2) 0.0028(19)
N1 0.0179(19) 0.038(2) 0.040(3) 0.004(2) 0.0108(18) -0.0002(17)
C10 0.018(2) 0.058(4) 0.040(4) 0.014(3) 0.005(2) 0.002(2)
C11 0.025(3) 0.091(6) 0.036(4) 0.012(3) 0.003(2) 0.001(3)
C12 0.027(3) 0.076(5) 0.037(4) 0.010(3) 0.014(2) -0.004(3)
C13 0.019(2) 0.035(3) 0.042(3) 0.004(2) -0.005(2) -0.008(2)
C14 0.022(2) 0.047(4) 0.054(4) 0.005(3) -0.001(2) -0.001(2)
C15 0.027(3) 0.040(3) 0.065(5) 0.004(3) -0.006(3) -0.014(2)
C16 0.041(4) 0.064(5) 0.047(4) -0.017(3) -0.006(3) -0.010(3)
S2 0.0274(6) 0.0344(7) 0.0241(7) 0.0013(5) 0.0040(5) -0.0097(5)
C17 0.018(2) 0.026(2) 0.024(3) 0.0039(18) 0.0028(17) -0.0036(17)
C18 0.0165(19) 0.026(2) 0.029(3) 0.0073(19) 0.0067(18) -0.0009(16)
C19 0.021(2) 0.023(2) 0.030(3) 0.0020(19) 0.0078(19) 0.0020(17)
C20 0.019(2) 0.027(2) 0.035(3) 0.002(2) 0.0040(19) -0.0041(17)
C21 0.019(2) 0.026(2) 0.031(3) 0.0053(19) 0.0050(18) -0.0008(17)
C22 0.018(2) 0.027(2) 0.024(3) -0.0006(18) 0.0043(17) -0.0009(17)
O2 0.0147(14) 0.0313(18) 0.034(2) 0.0088(15) 0.0046(13) -0.0002(13)
C23 0.017(2) 0.044(3) 0.046(4) 0.021(3) 0.006(2) 0.001(2)
C24 0.018(2) 0.032(3) 0.034(3) 0.003(2) 0.0074(19) 0.0025(18)
C25 0.021(2) 0.030(3) 0.038(3) 0.001(2) 0.005(2) 0.0013(19)
N2 0.0188(19) 0.033(2) 0.042(3) -0.001(2) 0.0055(18) 0.0004(16)
C26 0.018(2) 0.033(3) 0.049(4) 0.001(2) 0.007(2) 0.0000(19)
C27 0.024(2) 0.033(3) 0.061(4) 0.002(3) 0.009(3) -0.005(2)
C28 0.022(2) 0.031(3) 0.054(4) 0.008(2) 0.008(2) 0.003(2)
C29 0.0272(17) 0.114(4) 0.112(4) -0.009(3) 0.021(2) -0.013(2)
C30 0.0272(17) 0.114(4) 0.112(4) -0.009(3) 0.021(2) -0.013(2)
C31 0.0272(17) 0.114(4) 0.112(4) -0.009(3) 0.021(2) -0.013(2)
C32 0.0272(17) 0.114(4) 0.112(4) -0.009(3) 0.021(2) -0.013(2)
S3 0.0305(9) 0.0215(8) 0.0466(12) 0.000 0.0183(8) 0.000
C33 0.055(5) 0.140(11) 0.085(8) -0.049(7) 0.010(5) -0.002(6)
Cl1 0.285(7) 0.087(2) 0.107(3) -0.028(2) 0.023(3) 0.031(3)
Cl2 0.242(8) 0.219(7) 0.317(10) -0.194(7) -0.104(7) 0.071(6)
Cl3 0.187(5) 0.108(3) 0.244(7) 0.014(4) 0.091(5) 0.019(3)
C34 0.096(8) 0.104(9) 0.069(7) 0.008(6) 0.004(6) -0.053(7)
Cl4 0.103(6) 0.103(5) 0.071(4) -0.006(3) 0.018(3) -0.043(4)
Cl5 0.52(3) 0.076(5) 0.118(8) 0.008(5) -0.032(15) -0.144(12)
Cl6 0.067(5) 0.165(12) 0.59(4) 0.098(17) 0.012(10) 0.028(6)
Cl4A 0.108(9) 0.90(7) 0.122(10) 0.06(2) 0.041(8) 0.16(2)
Cl5A 0.95(7) 0.064(6) 0.196(15) 0.055(8) -0.17(3) -0.153(19)
Cl6A 0.126(7) 0.175(11) 0.182(13) 0.112(10) -0.075(7) -0.102(7)

loop_
_atom_type_symbol
_atom_type_description
_atom_type_scat_dispersion_real
_atom_type_scat_dispersion_imag
_atom_type_scat_source
C C 0.0033 0.0016 'International Tables Vol C Tables 4.2.6.8 and 6.1.1.4'
H H 0.0000 0.0000 'International Tables Vol C Tables 4.2.6.8 and 6.1.1.4'
N N 0.0061 0.0033 'International Tables Vol C Tables 4.2.6.8 and 6.1.1.4'
O O 0.0106 0.0060 'International Tables Vol C Tables 4.2.6.8 and 6.1.1.4'
S S 0.1246 0.1234 'International Tables Vol C Tables 4.2.6.8 and 6.1.1.4'
Br Br -0.2901 2.4595 'International Tables Vol C Tables 4.2.6.8 and 6.1.1.4'
Cd Cd -0.8075 1.2024 'International Tables Vol C Tables 4.2.6.8 and 6.1.1.4'
Cl Cl 0.1484 0.1585 'International Tables Vol C Tables 4.2.6.8 and 6.1.1.4'

loop_
_geom_angle_atom_site_label_1
_geom_angle_atom_site_label_2
_geom_angle_atom_site_label_3
_geom_angle
_geom_angle_site_symmetry_1
_geom_angle_site_symmetry_3
N2 Cd1 N2 179.996(1) 3_455 5_666
N2 Cd1 N1 95.54(16) 3_455 7_566
N2 Cd1 N1 84.46(16) 5_666 7_566
N2 Cd1 N1 84.46(16) 3_455 .
N2 Cd1 N1 95.54(16) 5_666 .
N1 Cd1 N1 179.998(1) 7_566 .
N2 Cd1 Br1 91.02(12) 3_455 7_566
N2 Cd1 Br1 88.98(12) 5_666 7_566
N1 Cd1 Br1 90.87(12) 7_566 7_566
N1 Cd1 Br1 89.13(12) . 7_566
N2 Cd1 Br1 88.98(12) 3_455 .
N2 Cd1 Br1 91.02(12) 5_666 .
N1 Cd1 Br1 89.13(12) 7_566 .
N1 Cd1 Br1 90.87(12) . .
Br1 Cd1 Br1 180.0 7_566 .
C1 S1 C1 106.3(3) . 2_655
C2 C1 C6 120.0(5) . .
C2 C1 S1 123.0(4) . .
C6 C1 S1 116.4(4) . .
O1 C2 C1 120.8(4) . .
O1 C2 C3 120.6(4) . .
C1 C2 C3 118.6(4) . .
C2 C3 C4 120.0(4) . .
C2 C3 S2 122.5(4) . .
C4 C3 S2 116.9(4) . .
C5 C4 C3 121.3(5) . .
C5 C4 H4 119.4 . .
C3 C4 H4 119.4 . .
C6 C5 C4 117.8(4) . .
C6 C5 C13 121.9(5) . .
C4 C5 C13 120.4(5) . .
C5 C6 C1 122.0(5) . .
C5 C6 H6 119.0 . .
C1 C6 H6 119.0 . .
C2 O1 C7 108.1(4) . .
O1 C7 C8 109.5(5) . .
O1 C7 H7A 109.8 . .
C8 C7 H7A 109.8 . .
O1 C7 H7B 109.8 . .
C8 C7 H7B 109.8 . .
H7A C7 H7B 108.2 . .
C12 C8 C9 118.5(5) . .
C12 C8 C7 122.9(5) . .
C9 C8 C7 118.6(5) . .
N1 C9 C8 123.4(6) . .
N1 C9 H9 118.3 . .
C8 C9 H9 118.3 . .
C10 N1 C9 117.4(5) . .
C10 N1 Cd1 119.9(3) . .
C9 N1 Cd1 122.4(4) . .
N1 C10 C11 122.8(5) . .
N1 C10 H10 118.6 . .
C11 C10 H10 118.6 . .
C10 C11 C12 119.1(7) . .
C10 C11 H11 120.5 . .
C12 C11 H11 120.5 . .
C8 C12 C11 118.8(6) . .
C8 C12 H12 120.6 . .
C11 C12 H12 120.6 . .
C14 C13 C16 110.1(6) . .
C14 C13 C5 109.3(5) . .
C16 C13 C5 109.1(5) . .
C14 C13 C15 108.1(5) . .
C16 C13 C15 108.2(6) . .
C5 C13 C15 112.0(5) . .
C3 S2 C17 105.7(2) . .
C18 C17 C22 120.0(5) . .
C18 C17 S2 121.0(4) . .
C22 C17 S2 118.4(4) . .
O2 C18 C17 120.8(5) . .
O2 C18 C19 120.4(4) . .
C17 C18 C19 118.7(4) . .
C20 C19 C18 120.2(5) . .
C20 C19 S3 118.3(4) . .
C18 C19 S3 121.3(4) . .
C19 C20 C21 121.8(5) . .
C19 C20 H20 119.1 . .
C21 C20 H20 119.1 . .
C22 C21 C20 117.2(4) . .
C22 C21 C29 121.5(6) . .
C20 C21 C29 121.3(6) . .
C21 C22 C17 121.8(5) . .
C21 C22 H22 119.1 . .
C17 C22 H22 119.1 . .
C18 O2 C23 110.0(4) . .
O2 C23 C24 110.2(4) . .
O2 C23 H23A 109.6 . .
C24 C23 H23A 109.6 . .
O2 C23 H23B 109.6 . .
C24 C23 H23B 109.6 . .
H23A C23 H23B 108.1 . .
C25 C24 C28 117.9(5) . .
C25 C24 C23 118.5(5) . .
C28 C24 C23 123.5(5) . .
N2 C25 C24 124.1(5) . .
N2 C25 H25 117.9 . .
C24 C25 H25 117.9 . .
C26 N2 C25 116.8(5) . .
C26 N2 Cd1 120.3(3) . 3_545
C25 N2 Cd1 122.8(4) . 3_545
N2 C26 C27 123.0(5) . .
N2 C26 H26 118.5 . .
C27 C26 H26 118.5 . .
C26 C27 C28 119.3(5) . .
C26 C27 H27 120.4 . .
C28 C27 H27 120.4 . .
C24 C28 C27 118.8(5) . .
C24 C28 H28 120.6 . .
C27 C28 H28 120.6 . .
C31 C29 C32 114.2(9) . .
C31 C29 C30 103.7(10) . .
C32 C29 C30 103.9(9) . .
C31 C29 C21 112.9(8) . .
C32 C29 C21 114.0(8) . .
C30 C29 C21 106.8(8) . .
C19 S3 C19 102.4(3) . 2_655
Cl1 C33 Cl2 112.6(6) . .
Cl1 C33 Cl3 110.2(6) . .
Cl2 C33 Cl3 105.9(8) . .
Cl1 C33 H33 109.4 . .
Cl2 C33 H33 109.4 . .
Cl3 C33 H33 109.4 . .
Cl5A C34 Cl5 126.4(10) . .
Cl5A C34 Cl6A 115.3(11) . .
Cl5 C34 Cl4 110.1(9) . .
Cl6A C34 Cl4 134.8(10) . .
Cl5A C34 Cl4A 106.3(10) . .
Cl6A C34 Cl4A 102.6(11) . .
Cl5 C34 Cl6 106.0(9) . .
Cl6A C34 Cl6 85.4(8) . .
Cl4 C34 Cl6 97.2(7) . .

loop_
_geom_bond_atom_site_label_1
_geom_bond_atom_site_label_2
_geom_bond_distance
_geom_bond_site_symmetry_2
Cd1 N2 2.395(5) 3_455
Cd1 N2 2.395(5) 5_666
Cd1 N1 2.414(5) 7_566
Cd1 N1 2.414(5) .
Cd1 Br1 2.7066(6) 7_566
Cd1 Br1 2.7067(6) .
S1 C1 1.770(5) .
S1 C1 1.770(5) 2_655
C1 C2 1.394(7) .
C1 C6 1.399(6) .
C2 O1 1.378(5) .
C2 C3 1.396(7) .
C3 C4 1.399(6) .
C3 S2 1.774(5) .
C4 C5 1.398(7) .
C4 H4 0.9500 .
C5 C6 1.372(7) .
C5 C13 1.538(7) .
C6 H6 0.9500 .
O1 C7 1.456(6) .
C7 C8 1.508(7) .
C7 H7A 0.9900 .
C7 H7B 0.9900 .
C8 C12 1.365(10) .
C8 C9 1.377(8) .
C9 N1 1.347(6) .
C9 H9 0.9500 .
N1 C10 1.326(9) .
C10 C11 1.375(9) .
C10 H10 0.9500 .
C11 C12 1.390(9) .
C11 H11 0.9500 .
C12 H12 0.9500 .
C13 C14 1.523(9) .
C13 C16 1.537(10) .
C13 C15 1.541(9) .
C14 H14A 0.9800 .
C14 H14B 0.9800 .
C14 H14C 0.9800 .
C15 H15A 0.9800 .
C15 H15B 0.9800 .
C15 H15C 0.9800 .
C16 H16A 0.9800 .
C16 H16B 0.9800 .
C16 H16C 0.9800 .
S2 C17 1.779(5) .
C17 C18 1.387(7) .
C17 C22 1.395(6) .
C18 O2 1.382(5) .
C18 C19 1.404(7) .
C19 C20 1.380(7) .
C19 S3 1.777(5) .
C20 C21 1.396(7) .
C20 H20 0.9500 .
C21 C22 1.391(7) .
C21 C29 1.534(9) .
C22 H22 0.9500 .
O2 C23 1.435(6) .
C23 C24 1.501(7) .
C23 H23A 0.9900 .
C23 H23B 0.9900 .
C24 C25 1.374(7) .
C24 C28 1.381(8) .
C25 N2 1.348(7) .
C25 H25 0.9500 .
N2 C26 1.339(7) .
N2 Cd1 2.395(5) 3_545
C26 C27 1.370(8) .
C26 H26 0.9500 .
C27 C28 1.389(8) .
C27 H27 0.9500 .
C28 H28 0.9500 .
C29 C31 1.465(15) .
C29 C32 1.494(15) .
C29 C30 1.531(17) .
C30 H30A 0.9800 .
C30 H30B 0.9800 .
C30 H30C 0.9800 .
C31 H31A 0.9800 .
C31 H31B 0.9800 .
C31 H31C 0.9800 .
C32 H32A 0.9800 .
C32 H32B 0.9800 .
C32 H32C 0.9800 .
S3 C19 1.777(5) 2_655
C33 Cl1 1.691(11) .
C33 Cl2 1.691(10) .
C33 Cl3 1.822(12) .
C33 H33 1.0000 .
C34 Cl5A 1.544(13) .
C34 Cl5 1.647(11) .
C34 Cl6A 1.657(11) .
C34 Cl4 1.676(10) .
C34 Cl4A 1.684(14) .
C34 Cl6 1.796(13) .
